data_7128353
loop_
_publ_author_name
'Liang, Qiuming'
'Hayashi, Kasumi'
'Zeng, Yimin'
'Jimenez-Santiago, Jose L'
'Song, Datong'

_publ_section_title
;
 Constructing fused N-heterocycles from unprotected mesoionic
 N-heterocyclic olefins and organic azides <i>via</i> diazo transfer.
;
_journal_issue 50
_journal_name_full 'Chemical communications (Cambridge, England)'
_journal_page_first 6137
_journal_page_last 6140
_journal_paper_doi 10.1039/d1cc02245h
_journal_volume 57
_journal_year 2021
_chemical_formula_sum 'C38 H40 I2 N8'
_chemical_formula_weight 862.58
_space_group_crystal_system monoclinic
_space_group_IT_number 14
_space_group_name_Hall '-P 2ybc'
_space_group_name_H-M_alt 'P 1 21/c 1'
_atom_sites_solution_hydrogens geom
_audit_creation_method SHELXL-2016/6
_audit_update_record
;
2021-04-08 deposited with the CCDC.	2021-05-19 downloaded from the CCDC.
;
_cell_angle_alpha 90
_cell_angle_beta 92.459(14)
_cell_angle_gamma 90
_cell_formula_units_Z 2
_cell_length_a 14.919(6)
_cell_length_b 16.332(6)
_cell_length_c 8.526(3)
_cell_measurement_reflns_used 39038
_cell_measurement_temperature 150(2)
_cell_measurement_theta_max 27.508
_cell_measurement_theta_min 2.844
_cell_volume 2075.5(13)
_computing_structure_refinement 'SHELXL-2016/6 (Sheldrick, 2016)'
_computing_structure_solution 'SHELXT 2018/2 (Sheldrick, 2018)'
_diffrn_ambient_temperature 150(2)
_diffrn_measured_fraction_theta_full 0.998
_diffrn_measured_fraction_theta_max 0.994
_diffrn_measurement_device_type 'Bruker Kappa Photon II'
_diffrn_measurement_method 'omega and phi scans'
_diffrn_radiation_type MoK\a
_diffrn_radiation_wavelength 0.71073
_diffrn_reflns_av_R_equivalents 0.1164
_diffrn_reflns_av_unetI/netI 0.1116
_diffrn_reflns_Laue_measured_fraction_full 0.998
_diffrn_reflns_Laue_measured_fraction_max 0.994
_diffrn_reflns_limit_h_max 18
_diffrn_reflns_limit_h_min -19
_diffrn_reflns_limit_k_max 21
_diffrn_reflns_limit_k_min -21
_diffrn_reflns_limit_l_max 10
_diffrn_reflns_limit_l_min -11
_diffrn_reflns_number 39038
_diffrn_reflns_point_group_measured_fraction_full 0.998
_diffrn_reflns_point_group_measured_fraction_max 0.994
_diffrn_reflns_theta_full 25.242
_diffrn_reflns_theta_max 27.508
_diffrn_reflns_theta_min 2.844
_exptl_absorpt_coefficient_mu 1.549
_exptl_absorpt_correction_T_max 0.7456
_exptl_absorpt_correction_T_min 0.6488
_exptl_absorpt_correction_type multi-scan
_exptl_absorpt_process_details
;
 SADABS 2016/2: Krause, L., Herbst-Irmer, R., Sheldrick G.M. & Stalke D.,
 J. Appl. Cryst. 48 (2015) 3-10
;
_exptl_crystal_colour yellow
_exptl_crystal_density_diffrn 1.380
_exptl_crystal_description plate
_exptl_crystal_F_000 860
_exptl_crystal_size_max 0.3
_exptl_crystal_size_mid 0.2
_exptl_crystal_size_min 0.05
_refine_diff_density_max 0.559
_refine_diff_density_min -0.887
_refine_diff_density_rms 0.140
_refine_ls_extinction_coef 0.0042(7)
_refine_ls_extinction_expression Fc^*^=kFc[1+0.001xFc^2^\l^3^/sin(2\q)]^-1/4^
_refine_ls_extinction_method 'SHELXL-2016/6 (Sheldrick 2016)'
_refine_ls_goodness_of_fit_ref 1.027
_refine_ls_hydrogen_treatment constr
_refine_ls_matrix_type full
_refine_ls_number_parameters 222
_refine_ls_number_reflns 4743
_refine_ls_number_restraints 0
_refine_ls_restrained_S_all 1.027
_refine_ls_R_factor_all 0.0909
_refine_ls_R_factor_gt 0.0536
_refine_ls_shift/su_max 0.000
_refine_ls_shift/su_mean 0.000
_refine_ls_structure_factor_coef Fsqd
_refine_ls_weighting_details 'w=1/[\s^2^(Fo^2^)+(0.0383P)^2^+0.2931P] where P=(Fo^2^+2Fc^2^)/3'
_refine_ls_weighting_scheme calc
_refine_ls_wR_factor_gt 0.1232
_refine_ls_wR_factor_ref 0.1374
_reflns_Friedel_coverage 0.000
_reflns_number_gt 3093
_reflns_number_total 4743
_reflns_threshold_expression 'I > 2\s(I)'
_cod_data_source_file d1cc02245h2.cif
_cod_data_source_block wl492_sq
_cod_depositor_comments 'Adding full bibliography for 7128333--7128355.cif.'
_cod_original_cell_volume 2075.6(14)
_cod_original_sg_symbol_H-M 'P 21/c'
_cod_database_code 7128353
_shelx_shelxl_version_number 2016/6
_shelx_space_group_comment
;
The symmetry employed for this shelxl refinement is uniquely defined
by the following loop, which should always be used as a source of
symmetry information in preference to the above space-group names.
They are only intended as comments.
;

loop_
_space_group_symop_operation_xyz
'x, y, z'
'-x, y+1/2, -z+1/2'
'-x, -y, -z'
'x, -y-1/2, z-1/2'

loop_
_atom_site_label
_atom_site_type_symbol
_atom_site_fract_x
_atom_site_fract_y
_atom_site_fract_z
_atom_site_U_iso_or_equiv
_atom_site_adp_type
_atom_site_occupancy
_atom_site_site_symmetry_order
_atom_site_calc_flag
_atom_site_refinement_flags_posn
_atom_site_refinement_flags_adp
_atom_site_refinement_flags_occupancy
_atom_site_disorder_assembly
_atom_site_disorder_group
I1 I 0.35525(2) 0.37222(2) 0.14550(4) 0.04203(16) Uani 1 1 d . . . . .
N1 N 0.3522(2) 0.4852(2) 0.7404(4) 0.0225(8) Uani 1 1 d . . . . .
C1 C 0.5152(3) 0.3040(3) 0.8100(5) 0.0304(11) Uani 1 1 d . . . . .
H1 H 0.452279 0.294702 0.804072 0.037 Uiso 1 1 calc R U . . .
N2 N 0.2639(2) 0.4777(2) 0.7323(4) 0.0264(9) Uani 1 1 d . . . . .
C2 C 0.5715(4) 0.2511(3) 0.8928(6) 0.0416(14) Uani 1 1 d . . . . .
H2 H 0.546937 0.204230 0.941204 0.050 Uiso 1 1 calc R U . . .
C3 C 0.6625(3) 0.2648(3) 0.9066(6) 0.0385(13) Uani 1 1 d . . . . .
H3 H 0.700090 0.228067 0.965595 0.046 Uiso 1 1 calc R U . . .
N3 N 0.2506(2) 0.4118(2) 0.6419(4) 0.0244(8) Uani 1 1 d . . . . .
C4 C 0.6989(3) 0.3316(3) 0.8348(6) 0.0335(11) Uani 1 1 d . . . . .
H4 H 0.761675 0.341345 0.844343 0.040 Uiso 1 1 calc R U . . .
N4 N 0.5310(2) 0.4743(2) 0.5396(4) 0.0228(8) Uani 1 1 d . . . . .
C5 C 0.6436(3) 0.3850(3) 0.7484(5) 0.0261(10) Uani 1 1 d . . . . .
H5 H 0.668694 0.430989 0.698097 0.031 Uiso 1 1 calc R U . . .
C6 C 0.5514(3) 0.3713(2) 0.7351(5) 0.0226(9) Uani 1 1 d . . . . .
C7 C 0.4947(3) 0.4267(2) 0.6392(5) 0.0201(9) Uani 1 1 d . . . . .
C8 C 0.3954(3) 0.4276(2) 0.6571(5) 0.0199(9) Uani 1 1 d . . . . .
C10 C 0.1586(3) 0.3864(2) 0.6036(5) 0.0244(10) Uani 1 1 d . . . . .
C11 C 0.1130(3) 0.4226(3) 0.4772(6) 0.0297(11) Uani 1 1 d . . . . .
C12 C 0.0258(3) 0.3961(3) 0.4435(6) 0.0362(12) Uani 1 1 d . . . . .
H12 H -0.007539 0.419824 0.357562 0.043 Uiso 1 1 calc R U . . .
C13 C -0.0139(3) 0.3359(3) 0.5316(6) 0.0332(11) Uani 1 1 d . . . . .
C14 C 0.0348(3) 0.3003(3) 0.6547(6) 0.0326(11) Uani 1 1 d . . . . .
H14 H 0.007946 0.258076 0.713312 0.039 Uiso 1 1 calc R U . . .
C15 C 0.1234(3) 0.3247(3) 0.6961(6) 0.0306(11) Uani 1 1 d . . . . .
C16 C 0.1557(3) 0.4848(3) 0.3761(6) 0.0449(14) Uani 1 1 d . . . . .
H16A H 0.109303 0.512464 0.310672 0.067 Uiso 1 1 calc R U . . .
H16B H 0.198170 0.457667 0.308631 0.067 Uiso 1 1 calc R U . . .
H16C H 0.187655 0.525238 0.442524 0.067 Uiso 1 1 calc R U . . .
C17 C -0.1093(3) 0.3067(3) 0.4867(7) 0.0473(14) Uani 1 1 d . . . . .
H17A H -0.108348 0.247876 0.464151 0.071 Uiso 1 1 calc R U . . .
H17B H -0.131976 0.336408 0.393348 0.071 Uiso 1 1 calc R U . . .
H17C H -0.148445 0.317146 0.573879 0.071 Uiso 1 1 calc R U . . .
C18 C 0.1760(4) 0.2854(3) 0.8305(6) 0.0425(13) Uani 1 1 d . . . . .
H18A H 0.135492 0.253297 0.893813 0.064 Uiso 1 1 calc R U . . .
H18B H 0.205035 0.327932 0.895845 0.064 Uiso 1 1 calc R U . . .
H18C H 0.221907 0.249255 0.789186 0.064 Uiso 1 1 calc R U . . .
C19 C 0.3922(3) 0.5517(3) 0.8371(6) 0.0396(13) Uani 1 1 d . . . . .
H19A H 0.453410 0.562384 0.804883 0.059 Uiso 1 1 calc R U . . .
H19B H 0.393860 0.535592 0.947918 0.059 Uiso 1 1 calc R U . . .
H19C H 0.356025 0.601464 0.822873 0.059 Uiso 1 1 calc R U . . .
C9 C 0.3286(3) 0.3792(2) 0.5936(5) 0.0240(9) Uani 1 1 d . . . . .
H9 H 0.335255 0.332400 0.528919 0.029 Uiso 1 1 calc R U . . .

loop_
_atom_site_aniso_label
_atom_site_aniso_U_11
_atom_site_aniso_U_22
_atom_site_aniso_U_33
_atom_site_aniso_U_23
_atom_site_aniso_U_13
_atom_site_aniso_U_12
I1 0.0490(3) 0.0396(2) 0.0379(2) -0.00707(15) 0.00662(16) -0.01185(16)
N1 0.023(2) 0.024(2) 0.0206(19) -0.0034(15) 0.0047(16) -0.0025(15)
C1 0.030(3) 0.030(3) 0.031(3) 0.007(2) 0.004(2) -0.002(2)
N2 0.023(2) 0.023(2) 0.033(2) -0.0052(16) 0.0062(17) -0.0039(15)
C2 0.044(3) 0.034(3) 0.047(3) 0.026(2) 0.006(3) 0.007(2)
C3 0.037(3) 0.046(3) 0.033(3) 0.014(2) 0.001(2) 0.016(2)
N3 0.021(2) 0.0216(19) 0.031(2) -0.0028(16) 0.0045(17) -0.0025(15)
C4 0.023(3) 0.040(3) 0.038(3) 0.003(2) -0.003(2) 0.005(2)
N4 0.022(2) 0.0215(19) 0.025(2) 0.0041(15) -0.0007(16) -0.0004(14)
C5 0.025(3) 0.028(3) 0.026(2) 0.0022(19) 0.000(2) -0.0006(18)
C6 0.026(2) 0.022(2) 0.019(2) -0.0011(18) 0.0021(18) 0.0027(18)
C7 0.020(2) 0.022(2) 0.018(2) -0.0031(17) -0.0028(18) 0.0021(17)
C8 0.020(2) 0.019(2) 0.020(2) 0.0039(17) 0.0014(18) -0.0010(17)
C10 0.018(2) 0.025(2) 0.030(2) -0.0031(19) 0.0020(19) -0.0003(17)
C11 0.022(3) 0.028(3) 0.040(3) -0.002(2) 0.006(2) 0.0035(19)
C12 0.031(3) 0.039(3) 0.038(3) -0.007(2) -0.003(2) 0.009(2)
C13 0.019(3) 0.042(3) 0.039(3) -0.013(2) 0.006(2) -0.001(2)
C14 0.025(3) 0.032(3) 0.041(3) -0.004(2) 0.009(2) -0.009(2)
C15 0.026(3) 0.033(3) 0.033(3) -0.003(2) 0.002(2) -0.002(2)
C16 0.039(3) 0.050(3) 0.046(3) 0.017(3) 0.002(3) 0.005(2)
C17 0.026(3) 0.054(3) 0.061(4) -0.016(3) -0.002(3) -0.008(2)
C18 0.041(3) 0.046(3) 0.041(3) 0.017(3) 0.001(2) -0.007(2)
C19 0.043(3) 0.033(3) 0.044(3) -0.020(2) 0.011(3) -0.010(2)
C9 0.022(2) 0.022(2) 0.027(2) -0.0046(19) 0.0026(18) 0.0019(18)

loop_
_atom_type_symbol
_atom_type_description
_atom_type_scat_dispersion_real
_atom_type_scat_dispersion_imag
_atom_type_scat_source
C C 0.0033 0.0016 'International Tables Vol C Tables 4.2.6.8 and 6.1.1.4'
H H 0.0000 0.0000 'International Tables Vol C Tables 4.2.6.8 and 6.1.1.4'
N N 0.0061 0.0033 'International Tables Vol C Tables 4.2.6.8 and 6.1.1.4'
I I -0.4742 1.8119 'International Tables Vol C Tables 4.2.6.8 and 6.1.1.4'

loop_
_geom_angle_atom_site_label_1
_geom_angle_atom_site_label_2
_geom_angle_atom_site_label_3
_geom_angle
_geom_angle_site_symmetry_1
_geom_angle_site_symmetry_3
_geom_angle_publ_flag
N2 N1 C8 113.8(3) . . ?
N2 N1 C19 118.4(3) . . ?
C8 N1 C19 127.8(4) . . ?
C2 C1 C6 119.3(4) . . ?
N1 N2 N3 103.2(3) . . ?
C3 C2 C1 121.3(4) . . ?
C4 C3 C2 119.9(4) . . ?
N2 N3 C9 112.5(4) . . ?
N2 N3 C10 118.3(3) . . ?
C9 N3 C10 129.1(4) . . ?
C3 C4 C5 119.8(5) . . ?
C7 N4 N4 113.1(4) . 3_666 ?
C4 C5 C6 120.3(4) . . ?
C1 C6 C5 119.5(4) . . ?
C1 C6 C7 121.2(4) . . ?
C5 C6 C7 119.4(4) . . ?
N4 C7 C6 119.5(4) . . ?
N4 C7 C8 120.5(4) . . ?
C6 C7 C8 120.0(4) . . ?
N1 C8 C9 104.7(4) . . ?
N1 C8 C7 123.7(4) . . ?
C9 C8 C7 131.5(4) . . ?
C11 C10 C15 124.4(4) . . ?
C11 C10 N3 118.7(4) . . ?
C15 C10 N3 116.9(4) . . ?
C10 C11 C12 116.9(4) . . ?
C10 C11 C16 122.2(4) . . ?
C12 C11 C16 120.8(5) . . ?
C13 C12 C11 121.8(5) . . ?
C14 C13 C12 119.2(4) . . ?
C14 C13 C17 120.8(5) . . ?
C12 C13 C17 119.9(5) . . ?
C13 C14 C15 121.9(4) . . ?
C10 C15 C14 115.7(4) . . ?
C10 C15 C18 122.8(4) . . ?
C14 C15 C18 121.5(4) . . ?
N3 C9 C8 105.8(4) . . ?

loop_
_geom_bond_atom_site_label_1
_geom_bond_atom_site_label_2
_geom_bond_distance
_geom_bond_site_symmetry_2
_geom_bond_publ_flag
N1 N2 1.322(5) . ?
N1 C8 1.358(5) . ?
N1 C19 1.475(5) . ?
C1 C2 1.379(6) . ?
C1 C6 1.391(6) . ?
N2 N3 1.335(5) . ?
C2 C3 1.376(7) . ?
C3 C4 1.375(7) . ?
N3 C9 1.360(5) . ?
N3 C10 1.456(5) . ?
C4 C5 1.390(6) . ?
N4 C7 1.288(5) . ?
N4 N4 1.400(6) 3_666 ?
C5 C6 1.393(6) . ?
C6 C7 1.464(6) . ?
C7 C8 1.497(6) . ?
C8 C9 1.366(6) . ?
C10 C11 1.383(6) . ?
C10 C15 1.396(6) . ?
C11 C12 1.390(7) . ?
C11 C16 1.493(7) . ?
C12 C13 1.385(7) . ?
C13 C14 1.380(7) . ?
C13 C17 1.533(6) . ?
C14 C15 1.411(6) . ?
C15 C18 1.505(7) . ?
